data_1561776
loop_
_publ_author_name
'Yu, Xiao'
'Li, Xiaoyue'
'Cai, Zelun'
'Sun, Lingzhi'
'Wang, Chengbo'
'Rao, Haixia'
'Wei, Chen'
'Bian, Zuqiang'
'Jin, Qionghua'
'Liu, Zhiwei'

_publ_section_title
;
 Mechanochromic properties in a mononuclear Cu(I) complex without
 cuprophilic interactions.
;
_journal_issue 41
_journal_name_full 'Chemical communications (Cambridge, England)'
_journal_page_first 5082
_journal_page_last 5085
_journal_paper_doi 10.1039/d1cc01229k
_journal_volume 57
_journal_year 2021
_chemical_formula_moiety 'C34 H30 B Cu N4 P2 S, C H2 Cl2'
_chemical_formula_sum 'C35 H32 B Cl2 Cu N4 P2 S'
_chemical_formula_weight 747.89
_space_group_crystal_system monoclinic
_space_group_IT_number 14
_space_group_name_Hall '-P 2ybc'
_space_group_name_H-M_alt 'P 1 21/c 1'
_atom_sites_solution_hydrogens mixed
_atom_sites_solution_primary dual
_audit_creation_date 2020-06-10
_audit_creation_method
;
Olex2 1.2
(compiled 2018.05.29 svn.r3508 for OlexSys, GUI svn.r5506)
;
_audit_update_record
;
2020-12-21 deposited with the CCDC.	2021-04-13 downloaded from the CCDC.
;
_cell_angle_alpha 90
_cell_angle_beta 94.951(2)
_cell_angle_gamma 90
_cell_formula_units_Z 4
_cell_length_a 9.4427(2)
_cell_length_b 38.5575(6)
_cell_length_c 9.5037(2)
_cell_measurement_reflns_used 9159
_cell_measurement_temperature 172.99(10)
_cell_measurement_theta_max 73.4750
_cell_measurement_theta_min 5.8010
_cell_volume 3447.26(12)
_computing_cell_refinement 'CrysAlisPro 1.171.39.33c (Rigaku OD, 2017)'
_computing_data_collection 'CrysAlisPro 1.171.39.33c (Rigaku OD, 2017)'
_computing_data_reduction 'CrysAlisPro 1.171.39.33c (Rigaku OD, 2017)'
_computing_molecular_graphics 'Olex2 (Dolomanov et al., 2009)'
_computing_publication_material 'Olex2 (Dolomanov et al., 2009)'
_computing_structure_refinement 'ShelXL (Sheldrick, 2015)'
_computing_structure_solution 'ShelXT (Sheldrick, 2015)'
_diffrn_ambient_environment N~2~
_diffrn_ambient_temperature 172.99(10)
_diffrn_detector 'CCD plate'
_diffrn_measured_fraction_theta_full 0.949
_diffrn_measured_fraction_theta_max 0.912
_diffrn_measurement_details
;
List of Runs (angles in degrees, time in seconds):

  # Type    Start    End  Width  t~exp~   \w     \q     \k     \f   Frames
#--------------------------------------------------------------------------
  1  \w    -48.00 -22.00   0.50    2.00    --    0.00 -19.00 120.00   52
  2  \w    -89.00 -21.00   0.50    2.00    --    0.00 -19.00 -90.00  136
  3  \w     31.00  88.00   0.50    2.00    --    0.00  57.00 150.00  114
  4  \w     78.00 184.00   0.50    8.00    --   94.60  30.00 -30.00  212
  5  \w      6.00  71.00   0.50    8.00    --   94.60 -45.00  30.00  130
  6  \w     65.00 153.00   0.50    8.00    --   94.60  77.00  90.00  176
  7  \w     10.00  76.00   0.50    8.00    --   94.60 -45.00  60.00  132
  8  \w    104.00 175.00   0.50    8.00    --   94.60  30.00  60.00  142
;
_diffrn_measurement_device 'four-circle diffractometer'
_diffrn_measurement_device_type 'XtaLAB AFC12 (RINC): Kappa dual home/near'
_diffrn_measurement_method '\w scans'
_diffrn_orient_matrix_type 'CrysAlisPro convention (1999,Acta A55,543-557)'
_diffrn_orient_matrix_UB_11 0.1487556000
_diffrn_orient_matrix_UB_12 0.0034439000
_diffrn_orient_matrix_UB_13 0.0790978000
_diffrn_orient_matrix_UB_21 -0.0487729000
_diffrn_orient_matrix_UB_22 -0.0222701000
_diffrn_orient_matrix_UB_23 0.1215485000
_diffrn_orient_matrix_UB_31 0.0484209000
_diffrn_orient_matrix_UB_32 -0.0329971000
_diffrn_orient_matrix_UB_33 -0.0735069000
_diffrn_radiation_monochromator mirror
_diffrn_radiation_probe x-ray
_diffrn_radiation_type CuK\a
_diffrn_radiation_wavelength 1.54184
_diffrn_reflns_av_R_equivalents 0.0411
_diffrn_reflns_av_unetI/netI 0.0420
_diffrn_reflns_Laue_measured_fraction_full 0.949
_diffrn_reflns_Laue_measured_fraction_max 0.912
_diffrn_reflns_limit_h_max 10
_diffrn_reflns_limit_h_min -11
_diffrn_reflns_limit_k_max 46
_diffrn_reflns_limit_k_min -45
_diffrn_reflns_limit_l_max 11
_diffrn_reflns_limit_l_min -11
_diffrn_reflns_number 13817
_diffrn_reflns_point_group_measured_fraction_full 0.949
_diffrn_reflns_point_group_measured_fraction_max 0.912
_diffrn_reflns_theta_full 67.684
_diffrn_reflns_theta_max 73.653
_diffrn_reflns_theta_min 4.587
_diffrn_source 'micro-focus sealed X-ray tube'
_diffrn_source_type 'Rigaku (Cu) X-ray Source'
_exptl_absorpt_coefficient_mu 4.013
_exptl_absorpt_correction_T_max 1.00000
_exptl_absorpt_correction_T_min 0.53870
_exptl_absorpt_correction_type multi-scan
_exptl_absorpt_process_details
;
CrysAlisPro 1.171.39.33c (Rigaku Oxford Diffraction, 2017)
Empirical absorption correction using spherical harmonics,
 implemented in SCALE3 ABSPACK scaling algorithm.
;
_exptl_crystal_colour 'clear light colourless'
_exptl_crystal_colour_lustre clear
_exptl_crystal_colour_modifier light
_exptl_crystal_colour_primary colourless
_exptl_crystal_density_diffrn 1.441
_exptl_crystal_description block
_exptl_crystal_F_000 1536
_exptl_crystal_size_max 0.25
_exptl_crystal_size_mid 0.2
_exptl_crystal_size_min 0.2
_refine_diff_density_max 1.077
_refine_diff_density_min -1.843
_refine_diff_density_rms 0.126
_refine_ls_extinction_method none
_refine_ls_goodness_of_fit_ref 1.064
_refine_ls_hydrogen_treatment mixed
_refine_ls_matrix_type full
_refine_ls_number_parameters 423
_refine_ls_number_reflns 6349
_refine_ls_number_restraints 19
_refine_ls_restrained_S_all 1.117
_refine_ls_R_factor_all 0.0765
_refine_ls_R_factor_gt 0.0727
_refine_ls_shift/su_max 0.001
_refine_ls_shift/su_mean 0.000
_refine_ls_structure_factor_coef Fsqd
_refine_ls_weighting_details 'w=1/[\s^2^(Fo^2^)+(0.1365P)^2^+8.1195P] where P=(Fo^2^+2Fc^2^)/3'
_refine_ls_weighting_scheme calc
_refine_ls_wR_factor_gt 0.2125
_refine_ls_wR_factor_ref 0.2166
_reflns_Friedel_coverage 0.000
_reflns_number_gt 5811
_reflns_number_total 6349
_reflns_threshold_expression 'I > 2\s(I)'
_cod_data_source_file d1cc01229k2.cif
_cod_data_source_block 20180321-5
_cod_depositor_comments 'Adding full bibliography for 1561776--1561777.cif.'
_cod_database_code 1561776
_shelx_shelxl_version_number 2014/7
_chemical_oxdiff_formula 'C20 H20 N4 P4 B1 Cu1'
_shelx_space_group_comment
;
The symmetry employed for this shelxl refinement is uniquely defined
by the following loop, which should always be used as a source of
symmetry information in preference to the above space-group names.
They are only intended as comments.
;
_reflns_odcompleteness_completeness 94.91
_reflns_odcompleteness_iscentric 1
_reflns_odcompleteness_theta 66.97
_olex2_refinement_description
;
1. Fixed Uiso
 At 1.2 times of:
  All C(H) groups, All C(H,H) groups
2. Restrained distances
 B1-H1B
 1 with sigma of 0.02
3. Uiso/Uaniso restraints and constraints
Uanis(C35) \\sim Ueq, Uanis(Cl2) \\sim Ueq, Uanis(Cl1) \\sim Ueq: with sigma of
0.005 and sigma for terminal atoms of 0.005
4.a Secondary CH2 refined with riding coordinates:
 C35(H35A,H35B)
4.b Aromatic/amide H refined with riding coordinates:
 C4(H4), C6(H6), C1(H1), C16(H16), C12(H12), C34(H34), C28(H28), C10(H10),
 C14(H14), C31(H31), C13(H13), C29(H29), C15(H15), C7(H7), C8(H8), C18(H18),
 C32(H32), C9(H9), C22(H22), C33(H33), C30(H30), C27(H27), C21(H21), C20(H20),
 C19(H19), C24(H24), C26(H26), C25(H25)
;
_olex2_submission_special_instructions 'No special instructions were received'
_oxdiff_exptl_absorpt_empirical_details
;
Empirical correction (ABSPACK) includes:
- Absorption correction using spherical harmonics
- Frame scaling
;
_oxdiff_exptl_absorpt_empirical_full_max 2.147
_oxdiff_exptl_absorpt_empirical_full_min 0.227

loop_
_space_group_symop_operation_xyz
'x, y, z'
'-x, y+1/2, -z+1/2'
'-x, -y, -z'
'x, -y-1/2, z-1/2'

loop_
_atom_site_label
_atom_site_type_symbol
_atom_site_fract_x
_atom_site_fract_y
_atom_site_fract_z
_atom_site_U_iso_or_equiv
_atom_site_adp_type
_atom_site_occupancy
_atom_site_site_symmetry_order
_atom_site_calc_flag
_atom_site_refinement_flags_posn
_atom_site_refinement_flags_adp
_atom_site_refinement_flags_occupancy
_atom_site_disorder_assembly
_atom_site_disorder_group
Cu1 Cu 0.61704(6) 0.38765(2) 0.16160(6) 0.0244(2) Uani 1 1 d . . . . .
P1 P 0.55685(10) 0.43548(2) 0.27527(10) 0.0217(2) Uani 1 1 d . . . . .
P2 P 0.69880(10) 0.36084(2) 0.36863(10) 0.0232(2) Uani 1 1 d . . . . .
S1 S 0.53357(12) 0.41484(3) 0.72222(11) 0.0363(3) Uani 1 1 d . . . . .
N1 N 0.7718(3) 0.38718(8) 0.0253(4) 0.0251(7) Uani 1 1 d . . . . .
N4 N 0.7957(3) 0.35674(8) -0.0401(3) 0.0251(7) Uani 1 1 d . . . . .
N2 N 0.4813(3) 0.35969(8) 0.0305(4) 0.0264(7) Uani 1 1 d . . . . .
N3 N 0.5405(3) 0.33581(8) -0.0545(4) 0.0263(7) Uani 1 1 d . . . . .
Cl1 Cl 0.0326(5) 0.23483(10) 0.2389(6) 0.1814(16) Uani 1 1 d . U . . .
C4 C 0.6218(4) 0.38239(10) 0.6449(4) 0.0267(8) Uani 1 1 d . . . . .
H4 H 0.6581 0.3627 0.6916 0.032 Uiso 1 1 calc R . . . .
C3 C 0.6325(4) 0.38936(9) 0.5014(4) 0.0235(8) Uani 1 1 d . . . . .
C5 C 0.3747(4) 0.45220(10) 0.2524(4) 0.0249(8) Uani 1 1 d . . . . .
C6 C 0.3360(4) 0.48669(10) 0.2297(4) 0.0276(8) Uani 1 1 d . . . . .
H6 H 0.4057 0.5037 0.2265 0.033 Uiso 1 1 calc R . . . .
C11 C 0.6671(4) 0.47464(9) 0.2788(4) 0.0231(7) Uani 1 1 d . . . . .
C1 C 0.5066(4) 0.43790(10) 0.5700(4) 0.0261(8) Uani 1 1 d . . . . .
H1 H 0.4582 0.4589 0.5619 0.031 Uiso 1 1 calc R . . . .
C16 C 0.6745(4) 0.49312(11) 0.1533(4) 0.0294(8) Uani 1 1 d . . . . .
H16 H 0.6268 0.4849 0.0703 0.035 Uiso 1 1 calc R . . . .
C23 C 0.8913(4) 0.35866(10) 0.4115(4) 0.0272(8) Uani 1 1 d . . . . .
C17 C 0.6353(4) 0.31868(10) 0.4232(4) 0.0273(8) Uani 1 1 d . . . . .
C12 C 0.7456(4) 0.48645(10) 0.4009(4) 0.0272(8) Uani 1 1 d . . . . .
H12 H 0.7445 0.4740 0.4845 0.033 Uiso 1 1 calc R . . . .
Cl2 Cl 0.1290(5) 0.27904(14) 0.0228(6) 0.1971(19) Uani 1 1 d . U . . .
C2 C 0.5660(4) 0.42142(9) 0.4593(4) 0.0224(7) Uani 1 1 d . . . . .
C34 C 0.4399(5) 0.32339(11) -0.1495(5) 0.0334(9) Uani 1 1 d . . . . .
H34 H 0.4541 0.3069 -0.2183 0.040 Uiso 1 1 calc R . . . .
C28 C 0.9653(4) 0.37638(12) 0.5233(5) 0.0323(9) Uani 1 1 d . . . . .
H28 H 0.9161 0.3904 0.5820 0.039 Uiso 1 1 calc R . . . .
C10 C 0.2685(4) 0.42724(11) 0.2577(5) 0.0319(9) Uani 1 1 d . . . . .
H10 H 0.2933 0.4041 0.2725 0.038 Uiso 1 1 calc R . . . .
C14 C 0.8278(5) 0.53528(11) 0.2738(5) 0.0382(10) Uani 1 1 d . . . . .
H14 H 0.8803 0.5557 0.2725 0.046 Uiso 1 1 calc R . . . .
C31 C 0.9138(4) 0.35956(12) -0.1100(5) 0.0344(9) Uani 1 1 d . . . . .
H31 H 0.9521 0.3422 -0.1631 0.041 Uiso 1 1 calc R . . . .
C13 C 0.8252(5) 0.51670(12) 0.3979(5) 0.0343(9) Uani 1 1 d . . . . .
H13 H 0.8768 0.5245 0.4796 0.041 Uiso 1 1 calc R . . . .
C29 C 0.8749(5) 0.40880(11) -0.0045(5) 0.0335(9) Uani 1 1 d . . . . .
H29 H 0.8836 0.4316 0.0268 0.040 Uiso 1 1 calc R . . . .
C15 C 0.7521(5) 0.52359(11) 0.1508(5) 0.0351(9) Uani 1 1 d . . . . .
H15 H 0.7535 0.5362 0.0674 0.042 Uiso 1 1 calc R . . . .
C7 C 0.1925(5) 0.49581(12) 0.2118(5) 0.0342(9) Uani 1 1 d . . . . .
H7 H 0.1671 0.5189 0.1957 0.041 Uiso 1 1 calc R . . . .
C8 C 0.0881(4) 0.47102(13) 0.2177(5) 0.0370(10) Uani 1 1 d . . . . .
H8 H -0.0073 0.4773 0.2060 0.044 Uiso 1 1 calc R . . . .
C18 C 0.5124(4) 0.30565(11) 0.3528(5) 0.0337(9) Uani 1 1 d . . . . .
H18 H 0.4696 0.3175 0.2750 0.040 Uiso 1 1 calc R . . . .
C32 C 0.3431(4) 0.36141(12) -0.0155(5) 0.0359(10) Uani 1 1 d . . . . .
H32 H 0.2771 0.3756 0.0232 0.043 Uiso 1 1 calc R . . . .
C9 C 0.1262(4) 0.43663(13) 0.2411(5) 0.0354(10) Uani 1 1 d . . . . .
H9 H 0.0562 0.4198 0.2458 0.042 Uiso 1 1 calc R . . . .
C22 C 0.6989(5) 0.30033(11) 0.5385(5) 0.0380(10) Uani 1 1 d . . . . .
H22 H 0.7825 0.3086 0.5858 0.046 Uiso 1 1 calc R . . . .
C33 C 0.3119(5) 0.33907(13) -0.1287(6) 0.0415(11) Uani 1 1 d . . . . .
H33 H 0.2243 0.3355 -0.1792 0.050 Uiso 1 1 calc R . . . .
C30 C 0.9678(5) 0.39253(13) -0.0892(5) 0.0395(10) Uani 1 1 d . . . . .
H30 H 1.0486 0.4018 -0.1240 0.047 Uiso 1 1 calc R . . . .
C27 C 1.1119(5) 0.37309(13) 0.5472(5) 0.0401(10) Uani 1 1 d . . . . .
H27 H 1.1599 0.3851 0.6216 0.048 Uiso 1 1 calc R . . . .
C21 C 0.6379(6) 0.26956(12) 0.5838(6) 0.0451(12) Uani 1 1 d . . . . .
H21 H 0.6804 0.2576 0.6613 0.054 Uiso 1 1 calc R . . . .
C20 C 0.5149(6) 0.25708(11) 0.5129(6) 0.0435(11) Uani 1 1 d . . . . .
H20 H 0.4741 0.2367 0.5427 0.052 Uiso 1 1 calc R . . . .
C19 C 0.4519(5) 0.27486(12) 0.3975(6) 0.0423(11) Uani 1 1 d . . . . .
H19 H 0.3691 0.2663 0.3496 0.051 Uiso 1 1 calc R . . . .
C24 C 0.9702(5) 0.33897(13) 0.3210(6) 0.0430(11) Uani 1 1 d . . . . .
H24 H 0.9244 0.3282 0.2422 0.052 Uiso 1 1 calc R . . . .
C26 C 1.1861(5) 0.35251(14) 0.4633(6) 0.0433(11) Uani 1 1 d . . . . .
H26 H 1.2837 0.3498 0.4826 0.052 Uiso 1 1 calc R . . . .
C25 C 1.1155(5) 0.33567(15) 0.3490(6) 0.0521(14) Uani 1 1 d . . . . .
H25 H 1.1666 0.3220 0.2905 0.063 Uiso 1 1 calc R . . . .
B1 B 0.6989(5) 0.32458(11) -0.0257(5) 0.0284(9) Uani 1 1 d D . . . .
C35 C 0.0234(18) 0.2496(4) 0.0609(17) 0.156(5) Uani 1 1 d . U . . .
H35A H 0.0385 0.2298 0.0012 0.187 Uiso 1 1 calc R . . . .
H35B H -0.0725 0.2579 0.0359 0.187 Uiso 1 1 calc R . . . .
H1A H 0.714(5) 0.3145(13) 0.084(5) 0.034(13) Uiso 1 1 d . . . . .
H1B H 0.714(6) 0.3105(12) -0.110(4) 0.045(14) Uiso 1 1 d D . . . .

loop_
_atom_site_aniso_label
_atom_site_aniso_U_11
_atom_site_aniso_U_22
_atom_site_aniso_U_33
_atom_site_aniso_U_23
_atom_site_aniso_U_13
_atom_site_aniso_U_12
Cu1 0.0246(3) 0.0226(3) 0.0260(4) -0.0023(2) 0.0017(2) 0.0020(2)
P1 0.0230(5) 0.0176(4) 0.0243(5) 0.0018(3) 0.0010(3) 0.0035(3)
P2 0.0231(5) 0.0183(5) 0.0283(5) 0.0016(3) 0.0021(4) 0.0043(3)
S1 0.0429(6) 0.0361(6) 0.0312(6) 0.0038(4) 0.0100(4) 0.0091(5)
N1 0.0242(16) 0.0232(16) 0.0278(17) -0.0004(12) 0.0008(13) -0.0029(12)
N4 0.0222(15) 0.0267(16) 0.0266(17) -0.0007(12) 0.0032(12) -0.0013(13)
N2 0.0213(15) 0.0254(16) 0.0324(18) -0.0021(13) 0.0011(13) -0.0018(13)
N3 0.0266(16) 0.0206(15) 0.0316(18) -0.0025(12) 0.0029(13) -0.0061(13)
Cl1 0.159(3) 0.126(2) 0.253(4) 0.034(3) -0.019(3) -0.027(2)
C4 0.0278(19) 0.0236(19) 0.029(2) 0.0028(15) 0.0037(15) 0.0072(15)
C3 0.0215(17) 0.0219(18) 0.027(2) 0.0035(14) 0.0000(14) 0.0021(14)
C5 0.0255(18) 0.0254(19) 0.0235(19) -0.0003(14) 0.0002(14) 0.0021(15)
C6 0.0289(19) 0.0242(19) 0.029(2) -0.0021(15) -0.0006(15) 0.0035(16)
C11 0.0205(16) 0.0184(17) 0.031(2) -0.0004(14) 0.0034(14) 0.0049(14)
C1 0.0292(19) 0.0192(17) 0.030(2) 0.0018(14) 0.0024(15) 0.0062(15)
C16 0.031(2) 0.028(2) 0.029(2) 0.0025(16) 0.0039(15) 0.0001(17)
C23 0.0258(18) 0.0251(19) 0.031(2) 0.0015(15) 0.0038(15) 0.0033(15)
C17 0.031(2) 0.0178(17) 0.034(2) -0.0002(14) 0.0059(16) 0.0044(15)
C12 0.0264(18) 0.0267(19) 0.029(2) -0.0006(15) 0.0052(15) 0.0007(15)
Cl2 0.161(3) 0.191(3) 0.243(4) -0.002(3) 0.037(3) -0.009(3)
C2 0.0236(17) 0.0187(17) 0.0250(19) 0.0023(13) 0.0036(14) 0.0010(14)
C34 0.034(2) 0.029(2) 0.037(2) -0.0049(17) -0.0007(17) -0.0074(17)
C28 0.0265(19) 0.037(2) 0.034(2) -0.0035(17) 0.0049(16) 0.0027(17)
C10 0.029(2) 0.027(2) 0.039(2) -0.0004(17) 0.0024(17) -0.0005(17)
C14 0.041(2) 0.024(2) 0.051(3) -0.0036(18) 0.012(2) -0.0082(18)
C31 0.0252(19) 0.044(2) 0.035(2) 0.0002(18) 0.0087(17) -0.0008(18)
C13 0.033(2) 0.035(2) 0.035(2) -0.0092(17) 0.0060(17) -0.0049(18)
C29 0.033(2) 0.028(2) 0.039(2) 0.0076(17) -0.0042(17) -0.0092(17)
C15 0.041(2) 0.029(2) 0.037(2) 0.0072(17) 0.0109(18) -0.0005(18)
C7 0.033(2) 0.036(2) 0.033(2) -0.0033(17) -0.0009(16) 0.0136(18)
C8 0.0261(19) 0.049(3) 0.035(2) -0.0061(19) -0.0011(17) 0.0099(19)
C18 0.029(2) 0.028(2) 0.044(3) 0.0027(17) 0.0039(17) 0.0011(17)
C32 0.0213(19) 0.038(2) 0.048(3) -0.0009(19) 0.0011(17) 0.0017(17)
C9 0.0235(19) 0.045(3) 0.037(2) -0.0065(18) 0.0019(16) -0.0041(18)
C22 0.047(3) 0.021(2) 0.045(3) 0.0053(17) -0.007(2) -0.0008(18)
C33 0.028(2) 0.044(3) 0.051(3) -0.004(2) -0.0072(19) -0.0069(19)
C30 0.028(2) 0.048(3) 0.043(3) 0.007(2) 0.0083(18) -0.010(2)
C27 0.028(2) 0.045(3) 0.047(3) -0.005(2) -0.0030(18) 0.000(2)
C21 0.061(3) 0.021(2) 0.052(3) 0.0085(19) 0.000(2) 0.002(2)
C20 0.059(3) 0.0194(19) 0.054(3) 0.0002(19) 0.017(2) -0.004(2)
C19 0.037(2) 0.028(2) 0.063(3) -0.002(2) 0.009(2) -0.0064(19)
C24 0.032(2) 0.049(3) 0.048(3) -0.015(2) 0.003(2) 0.008(2)
C26 0.024(2) 0.047(3) 0.060(3) 0.001(2) 0.0045(19) 0.0050(19)
C25 0.032(2) 0.057(3) 0.068(4) -0.018(3) 0.011(2) 0.010(2)
B1 0.028(2) 0.019(2) 0.038(3) -0.0039(17) 0.0044(18) -0.0009(17)
C35 0.165(6) 0.147(6) 0.159(7) 0.001(5) 0.034(5) -0.019(5)

loop_
_atom_type_symbol
_atom_type_description
_atom_type_scat_dispersion_real
_atom_type_scat_dispersion_imag
_atom_type_scat_source
C C 0.0181 0.0091 'International Tables Vol C Tables 4.2.6.8 and 6.1.1.4'
H H 0.0000 0.0000 'International Tables Vol C Tables 4.2.6.8 and 6.1.1.4'
B B 0.0090 0.0039 'International Tables Vol C Tables 4.2.6.8 and 6.1.1.4'
Cl Cl 0.3639 0.7018 'International Tables Vol C Tables 4.2.6.8 and 6.1.1.4'
Cu Cu -1.9646 0.5888 'International Tables Vol C Tables 4.2.6.8 and 6.1.1.4'
N N 0.0311 0.0180 'International Tables Vol C Tables 4.2.6.8 and 6.1.1.4'
P P 0.2955 0.4335 'International Tables Vol C Tables 4.2.6.8 and 6.1.1.4'
S S 0.3331 0.5567 'International Tables Vol C Tables 4.2.6.8 and 6.1.1.4'

loop_
_geom_angle_atom_site_label_1
_geom_angle_atom_site_label_2
_geom_angle_atom_site_label_3
_geom_angle
_geom_angle_site_symmetry_1
_geom_angle_site_symmetry_3
_geom_angle_publ_flag
P1 Cu1 P2 92.18(4) . . ?
N1 Cu1 P1 122.79(9) . . ?
N1 Cu1 P2 109.55(10) . . ?
N2 Cu1 P1 124.34(10) . . ?
N2 Cu1 P2 115.89(10) . . ?
N2 Cu1 N1 93.14(13) . . ?
C5 P1 Cu1 120.54(13) . . ?
C5 P1 C11 103.78(17) . . ?
C11 P1 Cu1 121.38(12) . . ?
C2 P1 Cu1 103.00(12) . . ?
C2 P1 C5 100.65(17) . . ?
C2 P1 C11 104.31(18) . . ?
C3 P2 Cu1 102.19(13) . . ?
C3 P2 C23 105.50(18) . . ?
C23 P2 Cu1 117.73(13) . . ?
C17 P2 Cu1 123.39(14) . . ?
C17 P2 C3 101.53(17) . . ?
C17 P2 C23 103.93(18) . . ?
C1 S1 C4 93.43(19) . . ?
N4 N1 Cu1 117.2(2) . . ?
C29 N1 Cu1 135.1(3) . . ?
C29 N1 N4 106.9(3) . . ?
N1 N4 B1 121.9(3) . . ?
C31 N4 N1 109.4(3) . . ?
C31 N4 B1 128.7(4) . . ?
N3 N2 Cu1 116.8(2) . . ?
C32 N2 Cu1 136.2(3) . . ?
C32 N2 N3 106.0(3) . . ?
N2 N3 B1 121.1(3) . . ?
C34 N3 N2 109.5(3) . . ?
C34 N3 B1 129.2(4) . . ?
S1 C4 H4 124.5 . . ?
C3 C4 S1 111.0(3) . . ?
C3 C4 H4 124.5 . . ?
C4 C3 P2 127.9(3) . . ?
C4 C3 C2 111.8(3) . . ?
C2 C3 P2 119.8(3) . . ?
C6 C5 P1 125.9(3) . . ?
C6 C5 C10 119.0(4) . . ?
C10 C5 P1 115.1(3) . . ?
C5 C6 H6 120.0 . . ?
C5 C6 C7 119.9(4) . . ?
C7 C6 H6 120.0 . . ?
C16 C11 P1 118.4(3) . . ?
C16 C11 C12 118.7(4) . . ?
C12 C11 P1 122.9(3) . . ?
S1 C1 H1 124.3 . . ?
C2 C1 S1 111.4(3) . . ?
C2 C1 H1 124.3 . . ?
C11 C16 H16 119.6 . . ?
C15 C16 C11 120.9(4) . . ?
C15 C16 H16 119.6 . . ?
C28 C23 P2 124.6(3) . . ?
C28 C23 C24 118.1(4) . . ?
C24 C23 P2 117.2(3) . . ?
C18 C17 P2 118.0(3) . . ?
C18 C17 C22 118.8(4) . . ?
C22 C17 P2 123.0(3) . . ?
C11 C12 H12 119.8 . . ?
C13 C12 C11 120.4(4) . . ?
C13 C12 H12 119.8 . . ?
C3 C2 P1 120.6(3) . . ?
C1 C2 P1 127.0(3) . . ?
C1 C2 C3 112.4(3) . . ?
N3 C34 H34 125.5 . . ?
N3 C34 C33 109.0(4) . . ?
C33 C34 H34 125.5 . . ?
C23 C28 H28 119.8 . . ?
C27 C28 C23 120.4(4) . . ?
C27 C28 H28 119.8 . . ?
C5 C10 H10 119.7 . . ?
C9 C10 C5 120.6(4) . . ?
C9 C10 H10 119.7 . . ?
C13 C14 H14 119.9 . . ?
C13 C14 C15 120.2(4) . . ?
C15 C14 H14 119.9 . . ?
N4 C31 H31 125.8 . . ?
N4 C31 C30 108.3(4) . . ?
C30 C31 H31 125.8 . . ?
C12 C13 H13 119.9 . . ?
C14 C13 C12 120.1(4) . . ?
C14 C13 H13 119.9 . . ?
N1 C29 H29 124.7 . . ?
N1 C29 C30 110.5(4) . . ?
C30 C29 H29 124.7 . . ?
C16 C15 C14 119.6(4) . . ?
C16 C15 H15 120.2 . . ?
C14 C15 H15 120.2 . . ?
C6 C7 H7 119.6 . . ?
C8 C7 C6 120.7(4) . . ?
C8 C7 H7 119.6 . . ?
C7 C8 H8 120.2 . . ?
C7 C8 C9 119.5(4) . . ?
C9 C8 H8 120.2 . . ?
C17 C18 H18 119.7 . . ?
C17 C18 C19 120.6(4) . . ?
C19 C18 H18 119.7 . . ?
N2 C32 H32 124.5 . . ?
N2 C32 C33 110.9(4) . . ?
C33 C32 H32 124.5 . . ?
C10 C9 H9 119.9 . . ?
C8 C9 C10 120.2(4) . . ?
C8 C9 H9 119.9 . . ?
C17 C22 H22 119.7 . . ?
C17 C22 C21 120.6(4) . . ?
C21 C22 H22 119.7 . . ?
C34 C33 C32 104.6(4) . . ?
C34 C33 H33 127.7 . . ?
C32 C33 H33 127.7 . . ?
C31 C30 C29 104.8(4) . . ?
C31 C30 H30 127.6 . . ?
C29 C30 H30 127.6 . . ?
C28 C27 H27 119.6 . . ?
C26 C27 C28 120.9(5) . . ?
C26 C27 H27 119.6 . . ?
C22 C21 H21 120.1 . . ?
C20 C21 C22 119.8(5) . . ?
C20 C21 H21 120.1 . . ?
C21 C20 H20 120.0 . . ?
C21 C20 C19 120.1(4) . . ?
C19 C20 H20 120.0 . . ?
C18 C19 H19 119.9 . . ?
C20 C19 C18 120.2(5) . . ?
C20 C19 H19 119.9 . . ?
C23 C24 H24 120.0 . . ?
C25 C24 C23 120.1(5) . . ?
C25 C24 H24 120.0 . . ?
C27 C26 H26 120.2 . . ?
C27 C26 C25 119.7(4) . . ?
C25 C26 H26 120.2 . . ?
C24 C25 C26 120.7(5) . . ?
C24 C25 H25 119.7 . . ?
C26 C25 H25 119.7 . . ?
N4 B1 N3 109.0(3) . . ?
N4 B1 H1A 110(3) . . ?
N4 B1 H1B 104(3) . . ?
N3 B1 H1A 108(3) . . ?
N3 B1 H1B 102(3) . . ?
H1A B1 H1B 124(4) . . ?
Cl1 C35 H35A 107.8 . . ?
Cl1 C35 H35B 107.8 . . ?
Cl2 C35 Cl1 118.1(10) . . ?
Cl2 C35 H35A 107.8 . . ?
Cl2 C35 H35B 107.8 . . ?
H35A C35 H35B 107.1 . . ?

loop_
_geom_bond_atom_site_label_1
_geom_bond_atom_site_label_2
_geom_bond_distance
_geom_bond_site_symmetry_2
_geom_bond_publ_flag
Cu1 P1 2.2355(10) . ?
Cu1 P2 2.2964(11) . ?
Cu1 N1 2.035(3) . ?
Cu1 N2 2.020(3) . ?
P1 C5 1.832(4) . ?
P1 C11 1.833(4) . ?
P1 C2 1.826(4) . ?
P2 C3 1.825(4) . ?
P2 C23 1.830(4) . ?
P2 C17 1.823(4) . ?
S1 C4 1.705(4) . ?
S1 C1 1.698(4) . ?
N1 N4 1.356(5) . ?
N1 C29 1.331(5) . ?
N4 C31 1.351(5) . ?
N4 B1 1.554(5) . ?
N2 N3 1.375(5) . ?
N2 C32 1.342(5) . ?
N3 C34 1.342(5) . ?
N3 B1 1.558(6) . ?
Cl1 C35 1.780(16) . ?
C4 H4 0.9300 . ?
C4 C3 1.402(6) . ?
C3 C2 1.428(5) . ?
C5 C6 1.391(5) . ?
C5 C10 1.394(6) . ?
C6 H6 0.9300 . ?
C6 C7 1.397(6) . ?
C11 C16 1.396(5) . ?
C11 C12 1.398(6) . ?
C1 H1 0.9300 . ?
C1 C2 1.388(5) . ?
C16 H16 0.9300 . ?
C16 C15 1.386(6) . ?
C23 C28 1.399(6) . ?
C23 C24 1.408(6) . ?
C17 C18 1.383(6) . ?
C17 C22 1.396(6) . ?
C12 H12 0.9300 . ?
C12 C13 1.389(6) . ?
Cl2 C35 1.572(14) . ?
C34 H34 0.9300 . ?
C34 C33 1.381(7) . ?
C28 H28 0.9300 . ?
C28 C27 1.389(6) . ?
C10 H10 0.9300 . ?
C10 C9 1.388(6) . ?
C14 H14 0.9300 . ?
C14 C13 1.382(7) . ?
C14 C15 1.392(7) . ?
C31 H31 0.9300 . ?
C31 C30 1.378(7) . ?
C13 H13 0.9300 . ?
C29 H29 0.9300 . ?
C29 C30 1.390(7) . ?
C15 H15 0.9300 . ?
C7 H7 0.9300 . ?
C7 C8 1.377(7) . ?
C8 H8 0.9300 . ?
C8 C9 1.387(7) . ?
C18 H18 0.9300 . ?
C18 C19 1.399(6) . ?
C32 H32 0.9300 . ?
C32 C33 1.390(7) . ?
C9 H9 0.9300 . ?
C22 H22 0.9300 . ?
C22 C21 1.402(6) . ?
C33 H33 0.9300 . ?
C30 H30 0.9300 . ?
C27 H27 0.9300 . ?
C27 C26 1.362(7) . ?
C21 H21 0.9300 . ?
C21 C20 1.379(8) . ?
C20 H20 0.9300 . ?
C20 C19 1.383(8) . ?
C19 H19 0.9300 . ?
C24 H24 0.9300 . ?
C24 C25 1.381(7) . ?
C26 H26 0.9300 . ?
C26 C25 1.386(8) . ?
C25 H25 0.9300 . ?
B1 H1A 1.11(5) . ?
B1 H1B 0.989(19) . ?
C35 H35A 0.9700 . ?
C35 H35B 0.9700 . ?
